data_2010376
loop_
_publ_author_name
'Elsegood, M.R.J.'
'Tocher, D.A.'

_publ_section_title
;
 <i>trans</i>-Dichlorotetrakis(pyridine-<i>N</i>)ruthenium(II)
;
_journal_issue 1
_journal_name_full 'Acta Crystallographica Section C'
_journal_page_first 40
_journal_page_last 42
_journal_paper_doi 10.1107/S0108270194006451
_journal_volume 51
_journal_year 1995
_chemical_formula_sum 'C20 H20 Cl2 N4 Ru'
_chemical_formula_weight 488.4
_symmetry_cell_setting tetragonal
_symmetry_space_group_name_Hall 'I -4 2aw -bw'
_symmetry_space_group_name_H-M 'I 41/a c d'
_atom_type_scat_source IntTabIV
_cell_angle_alpha 90
_cell_angle_beta 90
_cell_angle_gamma 90
_cell_formula_units_Z 8
_cell_length_a 15.664(2)
_cell_length_b 15.664(2)
_cell_length_c 16.970(2)
_cell_measurement_reflns_used 25
_cell_measurement_temperature 293
_cell_measurement_theta_max 15.5
_cell_measurement_theta_min 6
_cell_volume 4163.8(9)
_diffrn_measurement_device 'Nicolet R3m/V'
_diffrn_measurement_method \w/\q
_diffrn_radiation_type MoK\a
_diffrn_radiation_wavelength 0.71073
_diffrn_reflns_av_R_equivalents 0.0306
_diffrn_reflns_limit_h_max 19
_diffrn_reflns_limit_h_min 0
_diffrn_reflns_limit_k_max 19
_diffrn_reflns_limit_k_min 0
_diffrn_reflns_limit_l_max 21
_diffrn_reflns_limit_l_min 0
_diffrn_reflns_number 4139
_diffrn_reflns_theta_max 25
_diffrn_standards_decay_% 0
_diffrn_standards_interval_count 97
_diffrn_standards_number 3
_exptl_absorpt_coefficient_mu 0.97
_exptl_absorpt_correction_T_max 0.626
_exptl_absorpt_correction_T_min 0.582
_exptl_absorpt_correction_type empirical
_exptl_crystal_colour Red
_exptl_crystal_density_diffrn 1.56
_exptl_crystal_description Block
_exptl_crystal_size_max 0.40
_exptl_crystal_size_mid 0.16
_exptl_crystal_size_min 0.13
_refine_diff_density_max 0.45
_refine_diff_density_min -0.53
_refine_ls_extinction_method none
_refine_ls_goodness_of_fit_obs 2.2258
_refine_ls_hydrogen_treatment refall
_refine_ls_number_parameters 83
_refine_ls_number_reflns 757
_refine_ls_R_factor_obs 0.0453
_refine_ls_shift/esd_max 0.002
_refine_ls_structure_factor_coef F
_refine_ls_weighting_details 'w = 1/[\s^2^(F) + 0.000029F^2^]'
_refine_ls_weighting_scheme calc
_refine_ls_wR_factor_obs 0.0320
_reflns_number_observed 757
_reflns_number_total 933
_reflns_observed_criterion I>=1.5\s(I)
_cod_data_source_file hu1072.cif
_cod_data_source_block hu1072_structure_1_of_1
_cod_depositor_comments
;
The following automatic conversions were performed:

'_refine_ls_weighting_scheme' value 'w = 1/[\s^2^(F) + 0.000029F^2^]'
was changed to 'calc'. New tag '_refine_ls_weighting_details' was
created. The value of the new tag was set to 'w = 1/[\s^2^(F) +
0.000029F^2^]'.

Automatic conversion script
Id: cif_fix_values 3143 2015-03-26 13:38:13Z robertas 
;
_cod_original_cell_volume 4164.0(10)
_cod_original_formula_sum 'C20 H20 Cl2 N4 Ru1'
_cod_database_code 2010376

loop_
_atom_site_label
_atom_site_fract_x
_atom_site_fract_y
_atom_site_fract_z
_atom_site_U_iso_or_equiv
Ru(1) .0 .2500 .1250 0.0290(10)
Cl(1) .10860(10) .14140(10) .1250 0.0450(10)
N(1) .0668(2) .3155(2) .0386(2) 0.0340(10)
C(1) .1042(3) .2752(3) -.0221(3) 0.043(2)
C(2) .1487(3) .3173(3) -.0798(3) 0.055(2)
C(3) .1566(4) .4040(4) -.0771(3) 0.059(2)
C(4) .1188(3) .4466(3) -.0154(3) 0.0500(10)
C(5) .0749(3) .4016(3) .0402(3) 0.0400(10)
H(1) .099(3) .214(3) -.024(2) 0.051(12)
H(2) .174(3) .285(3) -.123(3) 0.060(13)
H(3) .180(3) .432(3) -.114(3) 0.079(15)
H(4) .122(3) .508(3) -.013(3) 0.073(16)
H(5) .049(2) .428(3) .077(2) 0.037(12)

loop_
_geom_angle_atom_site_label_1
_geom_angle_atom_site_label_2
_geom_angle_atom_site_label_3
_geom_angle
_geom_angle_publ_flag
N(1) Ru(1) Cl(1) 89.60(10) yes
C(5) N(1) Ru(1) 121.7(3) yes
C(2) C(1) N(1) 123.0(4) yes
H(1) C(1) C(2) 120.(3) yes
H(2) C(2) C(1) 120.(3) yes
C(4) C(3) C(2) 118.0(4) yes
H(3) C(3) C(4) 120.(4) yes
H(4) C(4) C(3) 120.(3) yes
C(4) C(5) N(1) 123.2(4) yes
H(5) C(5) C(4) 120.(3) yes
C(1) N(1) Ru(1) 122.1(3) yes
C(5) N(1) C(1) 116.3(3) yes
H(1) C(1) N(1) 117.(3) yes
C(3) C(2) C(1) 120.0(5) yes
H(2) C(2) C(3) 120.(3) yes
H(3) C(3) C(2) 122.(4) yes
C(5) C(4) C(3) 119.6(4) yes
H(4) C(4) C(5) 121.(3) yes
H(5) C(5) N(1) 117.(3) yes

loop_
_geom_bond_atom_site_label_1
_geom_bond_atom_site_label_2
_geom_bond_distance
_geom_bond_publ_flag
Ru(1) Cl(1) 2.4060(10) yes
N(1) C(1) 1.341(5) yes
C(1) C(2) 1.371(6) yes
C(2) C(3) 1.365(7) yes
C(3) C(4) 1.375(7) yes
C(4) C(5) 1.365(6) yes
C(5) H(5) 0.85(4) yes
Ru(1) N(1) 2.073(3) yes
N(1) C(5) 1.355(5) yes
C(1) H(1) 0.97(4) yes
C(2) H(2) 0.97(4) yes
C(3) H(3) 0.84(5) yes
C(4) H(4) 0.96(5) yes
